data_4064787
loop_
_publ_author_name
'Xiao, Tianpengfei'
'Zhang, Shu'
'Kehr, Gerald'
'Hao, Xiang'
'Erker, Gerhard'
'Sun, Wen-Hua'

_publ_section_title
;
 Bidentate Iron(II) Dichloride Complexes Bearing Substituted
 8-(Benzimidazol-2-yl)quinolines: Synthesis, Characterization, and
 Ethylene Polymerization Behavior
;
_journal_issue 13
_journal_name_full Organometallics
_journal_page_first 3658
_journal_paper_doi 10.1021/om200338b
_journal_volume 30
_journal_year 2011
_chemical_formula_sum 'C18 H15 Cl2 Fe N3'
_chemical_formula_weight 400.08
_chemical_name_systematic
; 
 ? 
;
_space_group_IT_number 14
_symmetry_cell_setting monoclinic
_symmetry_space_group_name_Hall '-P 2yn'
_symmetry_space_group_name_H-M 'P 1 21/n 1'
_atom_sites_solution_hydrogens geom
_atom_sites_solution_primary direct
_atom_sites_solution_secondary difmap
_audit_creation_method SHELXL-97
_cell_angle_alpha 90.00
_cell_angle_beta 101.78(3)
_cell_angle_gamma 90.00
_cell_formula_units_Z 4
_cell_length_a 7.2193(14)
_cell_length_b 17.200(3)
_cell_length_c 13.681(3)
_cell_measurement_temperature 173(2)
_cell_volume 1663.0(6)
_computing_cell_refinement 'Bruker XSCANS'
_computing_data_collection 'Bruker XSCANS'
_computing_data_reduction 'Bruker SHELXTL'
_computing_molecular_graphics 'Bruker SHELXTL'
_computing_publication_material 'Bruker SHELXTL'
_computing_structure_refinement 'SHELXL-97 (Sheldrick, 1997)'
_computing_structure_solution 'SHELXS-97 (Sheldrick, 1990)'
_diffrn_ambient_temperature 173(2)
_diffrn_measured_fraction_theta_full 0.969
_diffrn_measured_fraction_theta_max 0.969
_diffrn_measurement_device_type 'Bruker P4'
_diffrn_measurement_method '\w scans'
_diffrn_radiation_monochromator graphite
_diffrn_radiation_source 'fine-focus sealed tube'
_diffrn_radiation_type MoK\a
_diffrn_radiation_wavelength 0.71073
_diffrn_reflns_av_R_equivalents 0.0651
_diffrn_reflns_av_sigmaI/netI 0.1025
_diffrn_reflns_limit_h_max 8
_diffrn_reflns_limit_h_min -8
_diffrn_reflns_limit_k_max 20
_diffrn_reflns_limit_k_min -20
_diffrn_reflns_limit_l_max 16
_diffrn_reflns_limit_l_min -16
_diffrn_reflns_number 4829
_diffrn_reflns_theta_full 25.01
_diffrn_reflns_theta_max 25.01
_diffrn_reflns_theta_min 2.81
_exptl_absorpt_coefficient_mu 1.232
_exptl_absorpt_correction_T_max 0.7907
_exptl_absorpt_correction_T_min 0.7089
_exptl_absorpt_correction_type empirical
_exptl_crystal_colour orange
_exptl_crystal_density_diffrn 1.598
_exptl_crystal_density_method 'not measured'
_exptl_crystal_description block
_exptl_crystal_F_000 816
_exptl_crystal_size_max 0.30
_exptl_crystal_size_mid 0.25
_exptl_crystal_size_min 0.20
_refine_diff_density_max 0.543
_refine_diff_density_min -0.446
_refine_diff_density_rms 0.111
_refine_ls_extinction_method none
_refine_ls_goodness_of_fit_ref 1.277
_refine_ls_hydrogen_treatment constr
_refine_ls_matrix_type full
_refine_ls_number_parameters 217
_refine_ls_number_reflns 2850
_refine_ls_number_restraints 0
_refine_ls_restrained_S_all 1.277
_refine_ls_R_factor_all 0.1579
_refine_ls_R_factor_gt 0.1143
_refine_ls_shift/su_max 0.000
_refine_ls_shift/su_mean 0.000
_refine_ls_structure_factor_coef Fsqd
_refine_ls_weighting_details 'calc w=1/[\s^2^(Fo^2^)+(0.0571P)^2^+8.1621P] where P=(Fo^2^+2Fc^2^)/3'
_refine_ls_weighting_scheme calc
_refine_ls_wR_factor_gt 0.1937
_refine_ls_wR_factor_ref 0.2096
_reflns_number_gt 2226
_reflns_number_total 2850
_reflns_threshold_expression >2sigma(I)
_cod_data_source_file om200338b_si_001.cif
_cod_data_source_block C2
_cod_depositor_comments
;
The following automatic conversions were performed:

'_symmetry_cell_setting' value 'Monoclinic' changed to 'monoclinic'
according to /home/saulius/struct/CIF-dictionaries/cif_core.dic
dictionary named 'cif_core.dic' version 2.4.1 from 2010-06-29.

Automatic conversion script
Id: cif_fix_values 1715 2011-07-08 13:25:40Z adriana 
;
_cod_original_sg_symbol_H-M P2(1)/n
_cod_database_code 4064787

loop_
_symmetry_equiv_pos_as_xyz
'x, y, z'
'-x+1/2, y+1/2, -z+1/2'
'-x, -y, -z'
'x-1/2, -y-1/2, z-1/2'

loop_
_atom_site_label
_atom_site_type_symbol
_atom_site_fract_x
_atom_site_fract_y
_atom_site_fract_z
_atom_site_U_iso_or_equiv
_atom_site_adp_type
_atom_site_occupancy
_atom_site_symmetry_multiplicity
_atom_site_calc_flag
_atom_site_refinement_flags
Fe Fe 0.64635(19) 0.13570(7) 0.26845(9) 0.0259(4) Uani 1 1 d .
N1 N 0.6899(9) 0.0435(4) 0.3626(5) 0.0199(16) Uani 1 1 d .
Cl1 Cl 0.8940(3) 0.15960(14) 0.19558(18) 0.0342(6) Uani 1 1 d .
N2 N 0.4366(10) 0.0696(4) 0.1692(5) 0.0257(17) Uani 1 1 d .
Cl2 Cl 0.5453(4) 0.23960(13) 0.34556(17) 0.0369(6) Uani 1 1 d .
N3 N 0.6518(10) -0.0740(4) 0.4248(5) 0.0245(17) Uani 1 1 d .
C8 C 0.5481(12) -0.0575(5) 0.2412(7) 0.024(2) Uani 1 1 d .
C10 C 0.6284(12) -0.0284(5) 0.3410(6) 0.0224(19) Uani 1 1 d .
C4 C 0.3413(13) -0.0483(5) 0.0737(7) 0.028(2) Uani 1 1 d .
C7 C 0.5702(13) -0.1347(5) 0.2202(7) 0.031(2) Uani 1 1 d .
H7A H 0.6555 -0.1648 0.2673 0.037 Uiso 1 1 calc R
C5 C 0.3571(13) -0.1293(5) 0.0628(7) 0.033(2) Uani 1 1 d .
H5A H 0.2849 -0.1543 0.0057 0.040 Uiso 1 1 calc R
C15 C 0.8456(13) 0.1055(6) 0.5262(7) 0.033(2) Uani 1 1 d .
H15A H 0.8643 0.1552 0.4995 0.039 Uiso 1 1 calc R
C11 C 0.7358(12) -0.0275(5) 0.5059(7) 0.026(2) Uani 1 1 d .
C14 C 0.9008(13) 0.0900(6) 0.6277(7) 0.034(2) Uani 1 1 d .
H14A H 0.9579 0.1301 0.6715 0.041 Uiso 1 1 calc R
C1 C 0.3284(13) 0.1109(5) 0.0957(7) 0.024(2) Uani 1 1 d .
C3 C 0.2327(13) -0.0025(5) -0.0010(7) 0.027(2) Uani 1 1 d .
H3A H 0.1650 -0.0264 -0.0602 0.033 Uiso 1 1 calc R
C16 C 0.7620(12) 0.0451(5) 0.4657(7) 0.025(2) Uani 1 1 d .
C6 C 0.4732(13) -0.1718(6) 0.1323(7) 0.032(2) Uani 1 1 d .
H6A H 0.4895 -0.2259 0.1224 0.039 Uiso 1 1 calc R
C100 C 0.3277(14) 0.1974(5) 0.1048(8) 0.038(3) Uani 1 1 d .
H10A H 0.4077 0.2129 0.1686 0.057 Uiso 1 1 calc R
H10B H 0.1980 0.2156 0.1019 0.057 Uiso 1 1 calc R
H10C H 0.3770 0.2206 0.0498 0.057 Uiso 1 1 calc R
C9 C 0.4424(12) -0.0095(5) 0.1615(7) 0.024(2) Uani 1 1 d .
C2 C 0.2232(13) 0.0746(6) 0.0102(7) 0.030(2) Uani 1 1 d .
H2A H 0.1450 0.1048 -0.0399 0.036 Uiso 1 1 calc R
C12 C 0.7937(13) -0.0444(6) 0.6069(7) 0.032(2) Uani 1 1 d .
H12A H 0.7793 -0.0946 0.6335 0.038 Uiso 1 1 calc R
C13 C 0.8740(14) 0.0174(6) 0.6659(7) 0.039(3) Uani 1 1 d .
H13A H 0.9123 0.0094 0.7358 0.047 Uiso 1 1 calc R
C101 C 0.5958(14) -0.1541(5) 0.4396(7) 0.033(2) Uani 1 1 d .
H10D H 0.5400 -0.1773 0.3749 0.049 Uiso 1 1 calc R
H10E H 0.5026 -0.1545 0.4826 0.049 Uiso 1 1 calc R
H10F H 0.7073 -0.1842 0.4713 0.049 Uiso 1 1 calc R

loop_
_atom_site_aniso_label
_atom_site_aniso_U_11
_atom_site_aniso_U_22
_atom_site_aniso_U_33
_atom_site_aniso_U_23
_atom_site_aniso_U_13
_atom_site_aniso_U_12
Fe 0.0328(7) 0.0192(7) 0.0248(7) 0.0014(6) 0.0039(5) -0.0022(6)
N1 0.017(4) 0.023(4) 0.018(4) 0.002(3) 0.000(3) 0.006(3)
Cl1 0.0403(14) 0.0302(13) 0.0328(13) -0.0001(10) 0.0091(11) -0.0065(10)
N2 0.030(4) 0.023(4) 0.024(4) 0.003(3) 0.004(3) -0.003(3)
Cl2 0.0554(17) 0.0266(13) 0.0293(13) -0.0019(10) 0.0101(11) 0.0025(12)
N3 0.028(4) 0.019(4) 0.027(4) 0.003(3) 0.006(3) 0.004(3)
C8 0.026(5) 0.019(5) 0.028(5) 0.000(4) 0.007(4) -0.004(4)
C10 0.024(5) 0.023(5) 0.018(4) 0.000(4) -0.002(4) 0.005(4)
C4 0.029(5) 0.034(6) 0.026(5) -0.001(4) 0.015(4) -0.001(4)
C7 0.035(5) 0.025(5) 0.032(5) 0.006(4) 0.010(4) 0.004(4)
C5 0.041(6) 0.024(5) 0.036(5) -0.012(5) 0.009(5) -0.002(4)
C15 0.030(6) 0.025(5) 0.045(6) -0.001(5) 0.011(5) -0.003(4)
C11 0.018(5) 0.030(5) 0.031(5) -0.006(4) 0.008(4) 0.004(4)
C14 0.032(6) 0.044(6) 0.023(5) -0.012(5) 0.000(4) 0.008(5)
C1 0.028(5) 0.025(5) 0.024(5) -0.002(4) 0.018(4) 0.004(4)
C3 0.024(5) 0.029(5) 0.029(5) 0.003(4) 0.005(4) 0.001(4)
C16 0.021(5) 0.018(5) 0.037(6) 0.001(4) 0.005(4) 0.009(4)
C6 0.038(6) 0.024(5) 0.035(6) -0.005(4) 0.010(5) 0.006(4)
C100 0.040(6) 0.027(6) 0.044(7) 0.014(5) 0.001(5) 0.005(5)
C9 0.022(5) 0.022(5) 0.030(5) 0.000(4) 0.012(4) -0.004(4)
C2 0.031(5) 0.040(6) 0.018(5) 0.007(4) 0.003(4) 0.001(4)
C12 0.031(5) 0.031(6) 0.034(6) -0.001(4) 0.009(4) -0.002(4)
C13 0.046(6) 0.052(7) 0.020(5) 0.005(5) 0.006(5) 0.012(5)
C101 0.046(6) 0.018(5) 0.037(5) 0.002(4) 0.014(5) -0.009(4)

loop_
_atom_type_symbol
_atom_type_description
_atom_type_scat_dispersion_real
_atom_type_scat_dispersion_imag
_atom_type_scat_source
C C 0.0033 0.0016 'International Tables Vol C Tables 4.2.6.8 and 6.1.1.4'
H H 0.0000 0.0000 'International Tables Vol C Tables 4.2.6.8 and 6.1.1.4'
N N 0.0061 0.0033 'International Tables Vol C Tables 4.2.6.8 and 6.1.1.4'
Cl Cl 0.1484 0.1585 'International Tables Vol C Tables 4.2.6.8 and 6.1.1.4'
Fe Fe 0.3463 0.8444 'International Tables Vol C Tables 4.2.6.8 and 6.1.1.4'

loop_
_geom_angle_atom_site_label_1
_geom_angle_atom_site_label_2
_geom_angle_atom_site_label_3
_geom_angle
N1 Fe N2 89.2(3)
N1 Fe Cl1 112.9(2)
N2 Fe Cl1 109.8(2)
N1 Fe Cl2 110.1(2)
N2 Fe Cl2 117.4(2)
Cl1 Fe Cl2 114.89(10)
C10 N1 C16 106.4(7)
C10 N1 Fe 125.9(6)
C16 N1 Fe 127.0(6)
C1 N2 C9 119.5(7)
C1 N2 Fe 114.9(6)
C9 N2 Fe 123.3(6)
C10 N3 C11 107.2(7)
C10 N3 C101 131.7(7)
C11 N3 C101 121.0(7)
C7 C8 C9 117.3(8)
C7 C8 C10 119.1(8)
C9 C8 C10 123.7(8)
N1 C10 N3 111.6(7)
N1 C10 C8 125.4(8)
N3 C10 C8 123.0(8)
C3 C4 C5 121.7(9)
C3 C4 C9 117.6(8)
C5 C4 C9 120.6(8)
C8 C7 C6 123.7(9)
C6 C5 C4 121.0(9)
C16 C15 C14 117.0(9)
C12 C11 C16 122.9(9)
C12 C11 N3 131.4(9)
C16 C11 N3 105.7(8)
C13 C14 C15 121.1(9)
N2 C1 C2 121.3(8)
N2 C1 C100 118.5(8)
C2 C1 C100 120.2(8)
C2 C3 C4 120.6(9)
C15 C16 C11 120.9(9)
C15 C16 N1 130.0(8)
C11 C16 N1 109.1(7)
C5 C6 C7 118.9(9)
N2 C9 C4 120.5(8)
N2 C9 C8 121.9(8)
C4 C9 C8 117.6(8)
C3 C2 C1 120.3(9)
C13 C12 C11 115.0(9)
C14 C13 C12 123.1(9)

loop_
_geom_bond_atom_site_label_1
_geom_bond_atom_site_label_2
_geom_bond_distance
Fe N1 2.027(7)
Fe N2 2.143(7)
Fe Cl1 2.255(3)
Fe Cl2 2.270(3)
N1 C10 1.327(11)
N1 C16 1.401(11)
N2 C1 1.343(11)
N2 C9 1.365(11)
N3 C10 1.371(11)
N3 C11 1.402(11)
N3 C101 1.461(11)
C8 C7 1.375(12)
C8 C9 1.453(12)
C8 C10 1.459(12)
C4 C3 1.396(12)
C4 C5 1.409(13)
C4 C9 1.436(12)
C7 C6 1.414(13)
C5 C6 1.347(13)
C15 C16 1.387(12)
C15 C14 1.389(13)
C11 C12 1.390(13)
C11 C16 1.393(12)
C14 C13 1.384(14)
C1 C2 1.405(12)
C1 C100 1.493(13)
C3 C2 1.338(13)
C12 C13 1.388(14)
